data_4342627
loop_
_publ_author_name
'Li, Zheng-Zheng'
'Wen, A-Hao'
'Yao, Su-Yang'
'Ye, Bao-Hui'

_publ_section_title
;
 Enantioselective Syntheses of Sulfoxides in Octahedral Ruthenium(II)
 Complexes via a Chiral-at-Metal Strategy.
;
_journal_issue 6
_journal_name_full 'Inorganic chemistry'
_journal_page_first 2726
_journal_page_last 2733
_journal_paper_doi 10.1021/ic502898e
_journal_volume 54
_journal_year 2015
_chemical_absolute_configuration ad
_chemical_formula_sum 'C13 H12 O2 S'
_chemical_formula_weight 232.29
_chemical_name_systematic
;
 ? 
;
_space_group_IT_number 19
_symmetry_cell_setting orthorhombic
_symmetry_space_group_name_Hall 'P 2ac 2ab'
_symmetry_space_group_name_H-M 'P 21 21 21'
_atom_sites_solution_hydrogens geom
_atom_sites_solution_primary direct
_atom_sites_solution_secondary difmap
_audit_creation_method SHELXL-97
_cell_angle_alpha 90.00
_cell_angle_beta 90.00
_cell_angle_gamma 90.00
_cell_formula_units_Z 4
_cell_length_a 6.7450(2)
_cell_length_b 7.3199(2)
_cell_length_c 23.9210(9)
_cell_measurement_temperature 298(2)
_cell_volume 1181.04(7)
_computing_structure_refinement 'SHELXL-97 (Sheldrick, 1997)'
_computing_structure_solution 'SHELXS-97 (Sheldrick, 1990)'
_diffrn_ambient_temperature 298(2)
_diffrn_measured_fraction_theta_full 0.992
_diffrn_measured_fraction_theta_max 0.992
_diffrn_measurement_device_type 'Germini S Ultra'
_diffrn_measurement_method 'phi and omega scans'
_diffrn_radiation_monochromator graphite
_diffrn_radiation_source 'fine-focus sealed tube'
_diffrn_radiation_type CuK\a
_diffrn_radiation_wavelength 1.54178
_diffrn_reflns_av_R_equivalents 0.0324
_diffrn_reflns_av_sigmaI/netI 0.0331
_diffrn_reflns_limit_h_max 6
_diffrn_reflns_limit_h_min -7
_diffrn_reflns_limit_k_max 2
_diffrn_reflns_limit_k_min -8
_diffrn_reflns_limit_l_max 25
_diffrn_reflns_limit_l_min -26
_diffrn_reflns_number 4442
_diffrn_reflns_theta_full 61.13
_diffrn_reflns_theta_max 61.13
_diffrn_reflns_theta_min 3.70
_diffrn_standards_decay_% negligible
_exptl_absorpt_coefficient_mu 2.288
_exptl_absorpt_correction_T_max 0.9345
_exptl_absorpt_correction_T_min 0.8942
_exptl_absorpt_correction_type multi-scan
_exptl_absorpt_process_details SADABS
_exptl_crystal_colour colorless
_exptl_crystal_density_diffrn 1.306
_exptl_crystal_density_method 'not measured'
_exptl_crystal_description plate
_exptl_crystal_F_000 488
_exptl_crystal_size_max 0.05
_exptl_crystal_size_mid 0.05
_exptl_crystal_size_min 0.03
_refine_diff_density_max 0.115
_refine_diff_density_min -0.205
_refine_diff_density_rms 0.035
_refine_ls_abs_structure_details 'Flack H D (1983), Acta Cryst. A39, 876-881'
_refine_ls_abs_structure_Flack 0.00(2)
_refine_ls_extinction_method none
_refine_ls_goodness_of_fit_ref 1.087
_refine_ls_hydrogen_treatment mixed
_refine_ls_matrix_type full
_refine_ls_number_parameters 146
_refine_ls_number_reflns 1806
_refine_ls_number_restraints 0
_refine_ls_restrained_S_all 1.087
_refine_ls_R_factor_all 0.0363
_refine_ls_R_factor_gt 0.0323
_refine_ls_shift/su_max 0.000
_refine_ls_shift/su_mean 0.000
_refine_ls_structure_factor_coef Fsqd
_refine_ls_weighting_details 'calc w=1/[\s^2^(Fo^2^)+(0.0350P)^2^+0.0400P] where P=(Fo^2^+2Fc^2^)/3'
_refine_ls_weighting_scheme calc
_refine_ls_wR_factor_gt 0.0733
_refine_ls_wR_factor_ref 0.0760
_reflns_number_gt 1675
_reflns_number_total 1806
_reflns_threshold_expression >2sigma(I)
_cod_data_source_file ic502898e_si_004.cif
_cod_data_source_block 1
_cod_depositor_comments
;
The following automatic conversions were performed:

'_symmetry_cell_setting' value 'Orthorhombic' changed to
'orthorhombic' according to
/usr/data/users/saulius/crontab/automatic-downloads/rss-feeds/ACS/lib/dictionaries/cif_core.dic
dictionary named 'cif_core.dic' version 2.4.2 from 2011-04-26.

Automatic conversion script
Id: cif_fix_values 3086 2015-02-26 13:12:21Z robertas 

 Adding full bibliography for 4342627--4342630.cif.
;
_cod_database_code 4342627

loop_
_space_group_symop_id
_space_group_symop_operation_xyz
1 'x, y, z'
2 '-x+1/2, -y, z+1/2'
3 'x+1/2, -y+1/2, -z'
4 '-x, y+1/2, -z+1/2'

loop_
_atom_site_label
_atom_site_type_symbol
_atom_site_fract_x
_atom_site_fract_y
_atom_site_fract_z
_atom_site_U_iso_or_equiv
_atom_site_adp_type
_atom_site_occupancy
_atom_site_symmetry_multiplicity
_atom_site_calc_flag
_atom_site_refinement_flags
S1 S -0.62747(8) -0.39799(7) -0.11304(2) 0.04591(17) Uani 1 1 d .
O2 O -0.4169(2) -0.3889(2) -0.13356(8) 0.0640(5) Uani 1 1 d .
C1 C -0.9647(3) -0.2268(3) -0.14904(9) 0.0448(5) Uani 1 1 d .
C6 C -0.7634(3) -0.2510(3) -0.15877(9) 0.0431(5) Uani 1 1 d .
C8 C -0.6489(4) -0.7656(3) -0.09904(10) 0.0546(6) Uani 1 1 d .
C2 C -1.0686(4) -0.1039(3) -0.18226(10) 0.0537(6) Uani 1 1 d .
H5 H -1.2026 -0.0833 -0.1757 0.064 Uiso 1 1 calc R
O1 O -1.0472(2) -0.3219(3) -0.10668(8) 0.0615(5) Uani 1 1 d .
H6 H -1.1667 -0.3322 -0.1121 0.092 Uiso 1 1 calc R
C3 C -0.9732(4) -0.0123(4) -0.22495(12) 0.0587(7) Uani 1 1 d .
H7 H -1.0437 0.0693 -0.2472 0.070 Uiso 1 1 calc R
C4 C -0.7751(4) -0.0408(4) -0.23479(12) 0.0631(7) Uani 1 1 d .
H8 H -0.7121 0.0204 -0.2639 0.076 Uiso 1 1 calc R
C5 C -0.6694(4) -0.1602(3) -0.20151(10) 0.0538(6) Uani 1 1 d .
H9 H -0.5350 -0.1792 -0.2080 0.065 Uiso 1 1 calc R
C7 C -0.7177(4) -0.6178(3) -0.13783(11) 0.0588(6) Uani 1 1 d .
H10A H -0.8614 -0.6167 -0.1393 0.071 Uiso 1 1 calc R
H10B H -0.6679 -0.6409 -0.1752 0.071 Uiso 1 1 calc R
C10 C -0.7070(7) -0.9711(4) -0.02228(15) 0.0920(12) Uani 1 1 d .
H11 H -0.7929 -1.0200 0.0042 0.110 Uiso 1 1 calc R
C13 C -0.4548(4) -0.8284(4) -0.10090(12) 0.0658(7) Uani 1 1 d .
H12 H -0.3676 -0.7823 -0.1275 0.079 Uiso 1 1 calc R
C11 C -0.5146(8) -1.0289(4) -0.02489(14) 0.0884(11) Uani 1 1 d .
H13 H -0.4694 -1.1169 0.0001 0.106 Uiso 1 1 calc R
C9 C -0.7738(5) -0.8379(4) -0.05969(14) 0.0761(9) Uani 1 1 d .
H14 H -0.9045 -0.7980 -0.0578 0.091 Uiso 1 1 calc R
C12 C -0.3905(6) -0.9599(4) -0.06320(15) 0.0813(9) Uani 1 1 d .
H16 H -0.2599 -1.0004 -0.0645 0.098 Uiso 1 1 calc R

loop_
_atom_site_aniso_label
_atom_site_aniso_U_11
_atom_site_aniso_U_22
_atom_site_aniso_U_33
_atom_site_aniso_U_23
_atom_site_aniso_U_13
_atom_site_aniso_U_12
S1 0.0381(3) 0.0439(3) 0.0557(3) -0.0002(3) -0.0040(3) -0.0003(3)
O2 0.0329(8) 0.0687(10) 0.0902(12) 0.0044(10) -0.0006(8) 0.0003(8)
C1 0.0408(12) 0.0464(12) 0.0471(12) 0.0020(11) 0.0000(10) 0.0003(10)
C6 0.0402(12) 0.0419(11) 0.0473(12) 0.0004(10) -0.0027(10) -0.0030(10)
C8 0.0645(16) 0.0385(11) 0.0609(15) -0.0062(11) -0.0035(13) -0.0025(12)
C2 0.0475(13) 0.0523(12) 0.0614(14) 0.0036(13) -0.0050(11) 0.0062(12)
O1 0.0392(8) 0.0829(11) 0.0625(10) 0.0232(10) 0.0025(8) 0.0005(8)
C3 0.0635(17) 0.0518(13) 0.0606(16) 0.0098(12) -0.0111(13) 0.0009(13)
C4 0.0686(18) 0.0597(17) 0.0611(16) 0.0151(13) 0.0007(14) -0.0137(14)
C5 0.0456(14) 0.0561(14) 0.0598(14) 0.0023(12) 0.0059(11) -0.0081(11)
C7 0.0592(14) 0.0461(13) 0.0711(15) -0.0008(13) -0.0126(12) -0.0014(12)
C10 0.143(4) 0.0629(19) 0.070(2) 0.0023(17) 0.028(2) -0.009(2)
C13 0.0716(17) 0.0563(14) 0.0695(18) 0.0021(14) 0.0019(14) 0.0094(14)
C11 0.150(4) 0.0556(16) 0.059(2) -0.0029(15) -0.011(2) 0.013(2)
C9 0.086(2) 0.0522(16) 0.090(2) -0.0034(16) 0.0173(18) -0.0028(15)
C12 0.096(2) 0.0635(17) 0.084(2) -0.0083(16) -0.018(2) 0.0241(18)

loop_
_atom_type_symbol
_atom_type_description
_atom_type_scat_dispersion_real
_atom_type_scat_dispersion_imag
_atom_type_scat_source
C C 0.0181 0.0091 'International Tables Vol C Tables 4.2.6.8 and 6.1.1.4'
H H 0.0000 0.0000 'International Tables Vol C Tables 4.2.6.8 and 6.1.1.4'
O O 0.0492 0.0322 'International Tables Vol C Tables 4.2.6.8 and 6.1.1.4'
S S 0.3331 0.5567 'International Tables Vol C Tables 4.2.6.8 and 6.1.1.4'

loop_
_geom_angle_atom_site_label_1
_geom_angle_atom_site_label_2
_geom_angle_atom_site_label_3
_geom_angle
O2 S1 C6 104.96(10)
O2 S1 C7 104.38(12)
C6 S1 C7 99.28(11)
C6 C1 C2 118.7(2)
O1 C1 C6 117.6(2)
O1 C1 C2 123.7(2)
C1 C6 S1 118.41(17)
C5 C6 S1 120.65(18)
C5 C6 C1 120.9(2)
C13 C8 C7 120.7(2)
C9 C8 C7 120.9(3)
C9 C8 C13 118.3(3)
C3 C2 C1 120.2(2)
C4 C3 C2 120.4(3)
C3 C4 C5 120.0(3)
C6 C5 C4 119.8(2)
C8 C7 S1 109.44(17)
C11 C10 C9 119.5(3)
C12 C13 C8 120.2(3)
C12 C11 C10 120.5(3)
C8 C9 C10 120.7(3)
C11 C12 C13 120.7(4)

loop_
_geom_bond_atom_site_label_1
_geom_bond_atom_site_label_2
_geom_bond_distance
S1 O2 1.5045(16)
S1 C6 1.787(2)
S1 C7 1.820(2)
C1 C6 1.389(3)
C1 C2 1.390(3)
C1 O1 1.349(3)
C6 C5 1.374(3)
C8 C7 1.498(4)
C8 C13 1.388(4)
C8 C9 1.370(4)
C2 C3 1.381(4)
C3 C4 1.373(4)
C4 C5 1.381(4)
C10 C11 1.367(6)
C10 C9 1.398(5)
C13 C12 1.388(4)
C11 C12 1.340(5)
